data_4507486
loop_
_publ_author_name
'Ingram, Conrad W.'
'Liao, Liang'
'Bacsa, John'
'Harruna, Issifu'
'Sabo, Daniel'
'Zhang, Z. John'

_publ_section_title
;
 Novel Layered 2D and Triply Interpenetrating 3D Cobalt-Functionalized
 Diaza-12-crown Based Coordination Polymers: Synthesis, Structure, and
 Magnetic Properties
;
_journal_issue 3
_journal_name_full 'Crystal Growth &amp; Design'
_journal_page_first 1131
_journal_paper_doi 10.1021/cg301480s
_journal_volume 13
_journal_year 2013
_chemical_formula_moiety 'C26 H30 Co2 N2 O12, 4(H2 O)'
_chemical_formula_sum 'C26 H38 Co2 N2 O16'
_chemical_formula_weight 752.44
_chemical_name_common 73.11Co
_chemical_name_systematic
; 
 ? 
;
_space_group_IT_number 14
_symmetry_cell_setting monoclinic
_symmetry_space_group_name_Hall '-P 2yn'
_symmetry_space_group_name_H-M 'P 1 21/n 1'
_atom_sites_solution_hydrogens geom
_atom_sites_solution_primary direct
_atom_sites_solution_secondary difmap
_audit_creation_method SHELXL-97
_cell_angle_alpha 90.00
_cell_angle_beta 90.782(2)
_cell_angle_gamma 90.00
_cell_formula_units_Z 4
_cell_length_a 14.8991(15)
_cell_length_b 11.3688(12)
_cell_length_c 17.9705(18)
_cell_measurement_reflns_used 6352
_cell_measurement_temperature 173(2)
_cell_measurement_theta_max 25.70
_cell_measurement_theta_min 2.25
_cell_volume 3043.6(5)
_computing_cell_refinement 'SAINT v7.68A (Bruker, 2009)'
_computing_data_collection 'APEX2 v2011.2-4 (Bruker, 2011)'
_computing_data_reduction 'SAINT v7.68A (Bruker, 2009)'
_computing_structure_refinement 'SHELXL-97 (Sheldrick, 2008)'
_computing_structure_solution 'SHELXS-97 (Sheldrick, 2008)'
_diffrn_ambient_temperature 173(2)
_diffrn_detector_area_resol_mean 512
_diffrn_measured_fraction_theta_full 0.999
_diffrn_measured_fraction_theta_max 0.999
_diffrn_measurement_device_type 'Bruker SMART APEXII CCD area detector'
_diffrn_measurement_method '\w and \f scans'
_diffrn_radiation_monochromator graphite
_diffrn_radiation_source 'fine-focus sealed tube'
_diffrn_radiation_type MoK\a
_diffrn_radiation_wavelength 0.71073
_diffrn_reflns_av_R_equivalents 0.0530
_diffrn_reflns_av_sigmaI/netI 0.0476
_diffrn_reflns_limit_h_max 17
_diffrn_reflns_limit_h_min -18
_diffrn_reflns_limit_k_max 13
_diffrn_reflns_limit_k_min -14
_diffrn_reflns_limit_l_max 22
_diffrn_reflns_limit_l_min -22
_diffrn_reflns_number 30631
_diffrn_reflns_theta_full 26.73
_diffrn_reflns_theta_max 26.73
_diffrn_reflns_theta_min 1.76
_exptl_absorpt_coefficient_mu 1.170
_exptl_absorpt_correction_T_max 0.5918
_exptl_absorpt_correction_T_min 0.4722
_exptl_absorpt_correction_type multi-scan
_exptl_absorpt_process_details
;
SADABS-2008/1 (Bruker,2008) was used for absorption correction.
R(int) was 0.0891 before and 0.0664 after correction.
The Ratio of minimum to maximum transmission is 0.7979.
The \l/2 correction factor is 0.0015.
;
_exptl_crystal_colour violet
_exptl_crystal_density_diffrn 1.642
_exptl_crystal_density_method 'not measured'
_exptl_crystal_description prism
_exptl_crystal_F_000 1560
_exptl_crystal_size_max 0.33
_exptl_crystal_size_mid 0.286
_exptl_crystal_size_min 0.264
_refine_diff_density_max 1.136
_refine_diff_density_min -0.779
_refine_diff_density_rms 0.123
_refine_ls_extinction_method none
_refine_ls_goodness_of_fit_ref 1.064
_refine_ls_hydrogen_treatment mixed
_refine_ls_matrix_type full
_refine_ls_number_parameters 434
_refine_ls_number_reflns 6469
_refine_ls_number_restraints 13
_refine_ls_restrained_S_all 1.064
_refine_ls_R_factor_all 0.1009
_refine_ls_R_factor_gt 0.0795
_refine_ls_shift/su_max 0.016
_refine_ls_shift/su_mean 0.001
_refine_ls_structure_factor_coef Fsqd
_refine_ls_weighting_details 'calc w=1/[\s^2^(Fo^2^)+(0.0959P)^2^+15.8289P] where P=(Fo^2^+2Fc^2^)/3'
_refine_ls_weighting_scheme calc
_refine_ls_wR_factor_gt 0.2116
_refine_ls_wR_factor_ref 0.2257
_reflns_number_gt 4973
_reflns_number_total 6469
_reflns_threshold_expression >2sigma(I)
_cod_data_source_file cg301480s_si_003.cif
_cod_data_source_block 73_11
_cod_depositor_comments
;
The following automatic conversions were performed:

'_symmetry_cell_setting' value 'Monoclinic' changed to 'monoclinic'
according to /home/saulius/struct/CIF-dictionaries/cif_core.dic
dictionary named 'cif_core.dic' version 2.4.2 from 2011-04-26.

Automatic conversion script
Id: cif_fix_values 1891 2012-01-12 08:04:46Z andrius 
;
_cod_original_sg_symbol_H-M 'P 21/n'
_cod_database_code 4507486

loop_
_symmetry_equiv_pos_site_id
_symmetry_equiv_pos_as_xyz
1 x,y,z
2 1/2-x,1/2+y,1/2-z
3 -x,-y,-z
4 1/2+x,1/2-y,1/2+z

loop_
_atom_site_aniso_label
_atom_site_aniso_U_11
_atom_site_aniso_U_22
_atom_site_aniso_U_33
_atom_site_aniso_U_23
_atom_site_aniso_U_13
_atom_site_aniso_U_12
Co1 0.0349(4) 0.0246(4) 0.0323(4) -0.0001(3) -0.0019(3) 0.0013(3)
Co2 0.0345(4) 0.0304(4) 0.0555(5) 0.0111(4) 0.0034(4) -0.0009(3)
O1 0.051(3) 0.038(2) 0.055(3) 0.001(2) 0.014(2) 0.008(2)
O1W 0.032(2) 0.044(2) 0.041(2) -0.0011(19) 0.0043(17) 0.0006(18)
O2 0.064(3) 0.038(2) 0.076(3) 0.011(2) -0.035(3) -0.011(2)
O2W 0.037(2) 0.048(2) 0.042(2) -0.004(2) -0.0068(18) 0.0018(19)
O3 0.070(3) 0.058(3) 0.066(3) 0.001(3) -0.003(3) 0.032(3)
O5 0.083(4) 0.041(3) 0.095(4) 0.007(3) 0.010(3) -0.028(3)
O7 0.047(3) 0.059(3) 0.098(4) 0.040(3) -0.017(3) -0.001(2)
O8 0.036(3) 0.117(5) 0.090(4) 0.034(4) 0.013(3) 0.019(3)
O9 0.046(3) 0.048(3) 0.086(4) 0.029(3) 0.027(3) 0.003(2)
O10 0.033(3) 0.116(5) 0.114(5) 0.057(4) -0.007(3) -0.012(3)
N1 0.051(3) 0.026(2) 0.026(2) -0.0027(18) 0.001(2) -0.002(2)
N2 0.064(3) 0.025(2) 0.030(2) 0.0003(19) -0.001(2) 0.003(2)
C1 0.078(6) 0.067(5) 0.074(5) 0.012(4) 0.042(5) 0.007(4)
C2 0.074(5) 0.045(4) 0.057(4) 0.006(3) 0.027(4) -0.004(4)
C3 0.079(5) 0.045(4) 0.050(4) 0.007(3) -0.023(4) -0.013(4)
C4 0.058(4) 0.050(4) 0.064(4) 0.009(3) -0.019(4) 0.002(3)
C9 0.073(5) 0.027(3) 0.036(3) -0.002(2) 0.001(3) -0.007(3)
C10 0.058(4) 0.029(3) 0.026(3) 0.001(2) 0.001(2) 0.000(3)
C11 0.052(4) 0.038(3) 0.036(3) 0.011(3) 0.002(3) -0.004(3)
C12 0.058(4) 0.042(3) 0.028(3) 0.008(2) 0.002(3) 0.007(3)
C13 0.065(5) 0.058(4) 0.044(4) 0.018(3) 0.013(3) 0.018(4)
C14 0.072(4) 0.026(3) 0.026(3) 0.003(2) 0.001(3) -0.005(3)
C15 0.059(4) 0.033(3) 0.030(3) 0.005(2) -0.006(3) -0.007(3)
C16 0.058(4) 0.052(4) 0.042(3) 0.013(3) -0.009(3) -0.014(3)
C17 0.054(4) 0.033(3) 0.032(3) 0.008(2) -0.003(3) 0.001(3)
C18 0.050(3) 0.029(3) 0.027(3) -0.001(2) 0.000(2) -0.003(2)
C19 0.042(3) 0.027(3) 0.029(3) 0.003(2) 0.000(2) -0.002(2)
C20 0.038(3) 0.032(3) 0.042(3) -0.002(2) 0.009(3) -0.004(2)
C21 0.036(3) 0.029(3) 0.039(3) -0.001(2) -0.001(2) 0.004(2)
C22 0.037(3) 0.035(3) 0.061(4) 0.002(3) -0.004(3) 0.005(2)
C23 0.042(3) 0.027(3) 0.036(3) 0.003(2) 0.003(2) 0.000(2)
C24 0.036(3) 0.026(3) 0.041(3) 0.001(2) 0.001(2) -0.005(2)
C25 0.042(3) 0.037(3) 0.050(3) 0.003(3) 0.005(3) -0.008(3)
C26 0.039(3) 0.033(3) 0.038(3) 0.005(2) -0.008(2) -0.005(2)
O5WB 0.176(18) 0.107(17) 0.180(16) 0.018(13) -0.083(14) 0.010(14)
O6WA 0.135(12) 0.137(11) 0.188(15) -0.018(11) 0.041(10) -0.003(10)
O3W 0.255(13) 0.119(7) 0.088(6) -0.013(5) 0.000(7) 0.021(8)
O4W 0.109(6) 0.117(6) 0.091(5) -0.029(5) 0.005(4) -0.019(5)
O6WB 0.135(12) 0.137(11) 0.188(15) -0.018(11) 0.041(10) -0.003(10)
O5WA 0.176(18) 0.107(17) 0.180(16) 0.018(13) -0.083(14) 0.010(14)

loop_
_atom_site_label
_atom_site_type_symbol
_atom_site_thermal_displace_type
_atom_site_fract_x
_atom_site_fract_y
_atom_site_fract_z
_atom_site_occupancy
_atom_site_U_iso_or_equiv
_atom_site_calc_flag
_atom_site_refinement_flags
_atom_site_disorder_assembly
_atom_site_disorder_group
Co1 Co Uani 0.00189(5) 0.68401(6) 0.19164(4) 1.000 0.0306(2) d . . .
Co2 Co Uani 0.24838(5) 0.00650(7) 0.50975(5) 1.000 0.0401(3) d . . .
O1 O Uani -0.1019(3) 0.7310(4) 0.2662(3) 1.000 0.0479(16) d D . .
O1W O Uani 0.0930(3) 0.6310(4) 0.1145(2) 1.000 0.0390(12) d D . .
O2 O Uani 0.1130(4) 0.7231(4) 0.2596(3) 1.000 0.0597(16) d . . .
O2W O Uani -0.0981(3) 0.6386(4) 0.1214(2) 1.000 0.0424(12) d D . .
O3 O Uani -0.1478(4) 1.3961(5) 0.0388(3) 1.000 0.0647(17) d . . .
O4B O Uiso -0.2268(6) 1.2322(10) 0.0562(9) 0.62(2) 0.065(2) d DP B 2
O5 O Uani 0.1677(4) 1.3919(5) 0.0289(4) 1.000 0.073(2) d . . .
O6B O Uiso 0.2492(6) 1.2306(9) 0.0500(8) 0.584(18) 0.063(2) d DP A 2
O7 O Uani 0.1548(3) 0.0595(5) 0.4421(3) 1.000 0.0682(19) d . . .
O8 O Uani 0.2362(3) 0.1562(7) 0.3615(4) 1.000 0.081(2) d . . .
O9 O Uani -0.1677(3) 0.0490(4) 0.4149(3) 1.000 0.0598(19) d . . .
O10 O Uani -0.2381(4) 0.1775(6) 0.3437(4) 1.000 0.088(3) d . . .
N1 N Uani 0.0024(3) 0.5370(4) 0.2687(2) 1.000 0.0343(14) d . . .
N2 N Uani 0.0058(4) 0.8769(4) 0.1875(3) 1.000 0.0397(14) d D . .
C1 C Uani -0.1133(6) 0.6545(8) 0.3281(5) 1.000 0.073(3) d . . .
C2 C Uani -0.0859(6) 0.5406(6) 0.3078(4) 1.000 0.058(3) d . . .
C3 C Uani 0.0774(6) 0.5522(6) 0.3232(4) 1.000 0.058(3) d . . .
C4 C Uani 0.1511(5) 0.6230(7) 0.2940(4) 1.000 0.058(2) d . . .
C5B C Uiso 0.1526(7) 0.8296(9) 0.2490(7) 0.674(14) 0.048(2) d DP . 2
C6B C Uiso 0.0777(7) 0.9208(8) 0.2372(7) 0.70(2) 0.044(2) d DP . 2
C7B C Uiso -0.0841(5) 0.9146(8) 0.2156(5) 0.809(13) 0.0433(19) d DP . 2
C8B C Uiso -0.1104(7) 0.8520(7) 0.2850(5) 0.809(13) 0.050(2) d DP . 2
C9 C Uani 0.0125(5) 0.9124(5) 0.1078(3) 1.000 0.045(2) d . . .
C10 C Uani 0.0117(4) 1.0437(5) 0.0925(3) 1.000 0.0377(19) d . . .
C11 C Uani -0.0683(5) 1.1049(5) 0.0844(3) 1.000 0.0420(19) d . B .
C12 C Uani -0.0694(5) 1.2248(6) 0.0690(3) 1.000 0.0427(19) d . B .
C13 C Uani -0.1560(5) 1.2896(7) 0.0580(4) 1.000 0.056(3) d D . .
C14 C Uani 0.0118(5) 1.2831(5) 0.0602(3) 1.000 0.0413(19) d . . .
C15 C Uani 0.0918(5) 1.2235(5) 0.0668(3) 1.000 0.0407(19) d . A .
C16 C Uani 0.1788(5) 1.2875(6) 0.0525(4) 1.000 0.051(2) d D . .
C17 C Uani 0.0920(4) 1.1037(5) 0.0833(3) 1.000 0.0397(19) d . A .
C18 C Uani 0.0096(4) 0.4250(5) 0.2257(3) 1.000 0.0353(17) d . . .
C19 C Uani 0.0055(4) 0.3155(5) 0.2718(3) 1.000 0.0327(17) d . . .
C20 C Uani 0.0831(4) 0.2647(5) 0.3008(3) 1.000 0.0373(17) d . . .
C21 C Uani 0.0804(4) 0.1738(5) 0.3519(3) 1.000 0.0347(17) d . . .
C22 C Uani 0.1648(4) 0.1253(5) 0.3865(4) 1.000 0.0444(19) d . . .
C23 C Uani -0.0025(4) 0.1300(5) 0.3739(3) 1.000 0.0350(17) d . . .
C24 C Uani -0.0809(4) 0.1756(5) 0.3428(3) 1.000 0.0343(17) d . . .
C25 C Uani -0.1709(4) 0.1316(6) 0.3682(4) 1.000 0.0430(17) d . . .
C26 C Uani -0.0768(4) 0.2671(5) 0.2918(3) 1.000 0.0367(17) d . . .
O6A O Uiso 0.2506(7) 1.2599(15) 0.0811(10) 0.416(18) 0.063(2) d DP A 1
C5A C Uiso 0.1190(16) 0.8407(18) 0.2834(11) 0.326(14) 0.048(2) d DP . 1
C6A C Uiso 0.0980(9) 0.909(2) 0.2113(14) 0.30(2) 0.044(2) d DP . 1
C7A C Uiso -0.0559(18) 0.934(2) 0.2414(17) 0.191(13) 0.0433(19) d DP . 1
C8A C Uiso -0.1315(19) 0.8474(14) 0.250(2) 0.191(13) 0.050(2) d DP . 1
O4A O Uiso -0.2285(7) 1.2597(19) 0.0836(13) 0.38(2) 0.065(2) d DP B 1
O5WB O Uani -0.2863(19) 1.091(3) -0.0396(15) 0.70(5) 0.155(10) d P . 2
O6WA O Uani -0.2492(11) 0.9214(14) 0.0807(10) 0.729(15) 0.153(7) d P . 1
O3W O Uani -0.4848(9) 1.1059(9) -0.0220(5) 1.000 0.154(5) d . . .
O4W O Uani 0.0684(6) 0.8008(7) 0.4519(4) 1.000 0.106(3) d . . .
O6WB O Uani -0.322(3) 0.943(4) 0.022(3) 0.271(15) 0.153(7) d P . 2
O5WA O Uani -0.313(5) 1.037(6) -0.022(4) 0.30(5) 0.155(10) d P . 1
H2WA H Uiso -0.089(4) 0.605(6) 0.072(2) 1.000 0.0640 d D . .
H3A H Uiso 0.05470 0.58970 0.36770 1.000 0.0700 c R . .
H2B H Uiso -0.08150 0.49250 0.35230 1.000 0.0700 c R . .
H2WB H Uiso -0.1631(17) 0.650(7) 0.127(4) 1.000 0.0640 d D . .
H4A H Uiso 0.19150 0.64650 0.33410 1.000 0.0690 c R . .
H4B H Uiso 0.18490 0.57780 0.25820 1.000 0.0690 c R . .
H6BA H Uiso 0.05240 0.94100 0.28500 0.70(2) 0.0530 c RP . 2
H9A H Uiso -0.03710 0.87690 0.08040 1.000 0.0540 c R . .
H9B H Uiso 0.06760 0.88000 0.08820 1.000 0.0540 c R . .
H3B H Uiso 0.10030 0.47540 0.33740 1.000 0.0700 c R . .
H11 H Uiso -0.12230 1.06500 0.08940 1.000 0.0500 c R . .
H5BA H Uiso 0.19090 0.82690 0.20570 0.674(14) 0.0580 c RP . 2
H5BB H Uiso 0.18920 0.85040 0.29200 0.674(14) 0.0580 c RP . 2
H8BA H Uiso -0.07070 0.87250 0.32620 0.809(13) 0.0600 c RP . 2
H14 H Uiso 0.017(5) 1.368(7) 0.046(4) 1.000 0.0500 d . . .
H8BB H Uiso -0.17160 0.87080 0.29830 0.809(13) 0.0600 c RP . 2
H7BA H Uiso -0.08280 0.99850 0.22520 0.809(13) 0.0520 c RP . 2
H7BB H Uiso -0.12920 0.90010 0.17730 0.809(13) 0.0520 c RP . 2
H17 H Uiso 0.14620 1.06370 0.08820 1.000 0.0470 c R . .
H18A H Uiso 0.06580 0.42540 0.19910 1.000 0.0420 c R . .
H18B H Uiso -0.03870 0.42250 0.18890 1.000 0.0420 c R . .
H20 H Uiso 0.131(5) 0.294(6) 0.285(4) 1.000 0.0450 d . . .
H23 H Uiso -0.00530 0.07040 0.40930 1.000 0.0420 c R . .
H26 H Uiso -0.12950 0.29650 0.27060 1.000 0.0440 c R . .
H6BB H Uiso 0.10300 0.99180 0.21610 0.70(2) 0.0530 c RP . 2
H1WA H Uiso 0.075(4) 0.604(6) 0.0644(19) 1.000 0.0580 d D . .
H1A H Uiso -0.07760 0.68210 0.37010 1.000 0.0870 c R . .
H1B H Uiso -0.17580 0.65340 0.34250 1.000 0.0870 c R . .
H1WB H Uiso 0.1572(17) 0.648(7) 0.112(3) 1.000 0.0580 d D . .
H2A H Uiso -0.13160 0.50620 0.27560 1.000 0.0700 c R . .
H8AA H Uiso -0.17010 0.87380 0.28950 0.191(13) 0.0600 c RP . 1
H8AB H Uiso -0.16690 0.84610 0.20420 0.191(13) 0.0600 c RP . 1
H7AA H Uiso -0.07810 1.00870 0.22200 0.191(13) 0.0520 c RP . 1
H7AB H Uiso -0.02570 0.94840 0.28870 0.191(13) 0.0520 c RP . 1
H5AA H Uiso 0.17860 0.85900 0.30240 0.326(14) 0.0580 c RP . 1
H5AB H Uiso 0.07530 0.85770 0.32150 0.326(14) 0.0580 c RP . 1
H6AA H Uiso 0.10240 0.99260 0.22000 0.30(2) 0.0530 c RP . 1
H6AB H Uiso 0.14040 0.88730 0.17310 0.30(2) 0.0530 c RP . 1

loop_
_atom_type_symbol
_atom_type_description
_atom_type_scat_dispersion_real
_atom_type_scat_dispersion_imag
_atom_type_scat_source
C C 0.0033 0.0016 'International Tables Vol C Tables 4.2.6.8 and 6.1.1.4'
H H 0.0000 0.0000 'International Tables Vol C Tables 4.2.6.8 and 6.1.1.4'
Co Co 0.3494 0.9721 'International Tables Vol C Tables 4.2.6.8 and 6.1.1.4'
N N 0.0061 0.0033 'International Tables Vol C Tables 4.2.6.8 and 6.1.1.4'
O O 0.0106 0.0060 'International Tables Vol C Tables 4.2.6.8 and 6.1.1.4'

loop_
_geom_angle_atom_site_label_1
_geom_angle_atom_site_label_2
_geom_angle_atom_site_label_3
_geom_angle
_geom_angle_site_symmetry_1
_geom_angle_site_symmetry_3
_geom_angle_publ_flag
O1 Co1 O1W 174.84(18) . . yes
O1 Co1 O2 98.9(2) . . yes
O1 Co1 O2W 85.47(18) . . yes
O1 Co1 N1 77.75(17) . . yes
O1 Co1 N2 77.9(2) . . yes
O1W Co1 O2 86.04(19) . . yes
O1W Co1 O2W 89.53(17) . . yes
O1W Co1 N1 102.07(17) . . yes
O1W Co1 N2 104.7(2) . . yes
O2 Co1 O2W 175.38(19) . . yes
O2 Co1 N1 78.18(18) . . yes
O2 Co1 N2 77.7(2) . . yes
O2W Co1 N1 101.50(17) . . yes
O2W Co1 N2 104.8(2) . . yes
N1 Co1 N2 142.29(18) . . yes
O5 Co2 O7 116.5(3) 2_535 . yes
O7 Co2 O9 95.3(2) . 3_556 yes
O3 Co2 O7 123.3(2) 4_565 . yes
O5 Co2 O9 116.3(2) 2_535 3_556 yes
O3 Co2 O5 88.0(2) 4_565 2_535 yes
O3 Co2 O9 119.6(2) 4_565 3_556 yes
Co1 O1 C1 115.7(4) . . yes
Co1 O1 C8B 117.4(5) . . yes
Co1 O1 C8A 109.3(13) . . yes
C1 O1 C8B 113.2(6) . . yes
C1 O1 C8A 133.4(15) . . yes
Co1 O2 C4 113.3(4) . . yes
Co1 O2 C5B 116.6(6) . . yes
Co1 O2 C5A 115.2(10) . . yes
C4 O2 C5B 127.3(7) . . yes
C4 O2 C5A 127.6(10) . . yes
Co2 O3 C13 122.2(5) 4_464 . yes
Co2 O5 C16 131.7(5) 2_565 . yes
Co2 O7 C22 126.3(4) . . yes
Co2 O9 C25 133.9(4) 3_556 . yes
Co1 O1W H1WB 129(4) . . no
H1WA O1W H1WB 106(5) . . no
Co1 O1W H1WA 123(4) . . no
H2WA O2W H2WB 107(5) . . no
Co1 O2W H2WA 124(3) . . no
Co1 O2W H2WB 129(4) . . no
Co1 N1 C3 109.1(4) . . yes
Co1 N1 C2 106.4(4) . . yes
C3 N1 C18 112.4(5) . . yes
Co1 N1 C18 109.0(3) . . yes
C2 N1 C3 110.2(5) . . yes
C2 N1 C18 109.6(4) . . yes
Co1 N2 C6A 105.2(9) . . yes
Co1 N2 C7A 113.3(10) . . yes
C6B N2 C9 115.6(6) . . yes
Co1 N2 C9 107.8(3) . . yes
Co1 N2 C6B 109.7(5) . . yes
Co1 N2 C7B 104.5(4) . . yes
C7A N2 C9 123.7(11) . . yes
C7B N2 C9 108.5(6) . . yes
C6A N2 C9 97.9(10) . . yes
O1 C1 C2 108.8(7) . . yes
N1 C2 C1 113.9(6) . . yes
N1 C3 C4 112.9(6) . . yes
O2 C4 C3 107.5(6) . . yes
N2 C7A C8A 104.5(18) . . yes
N2 C7B C8B 113.0(7) . . yes
O1 C8A C7A 114(2) . . yes
O1 C8B C7B 103.7(7) . . yes
N2 C9 C10 116.1(4) . . yes
C9 C10 C11 121.2(6) . . no
C9 C10 C17 120.0(5) . . no
C11 C10 C17 118.8(5) . . no
C10 C11 C12 121.4(6) . . no
C11 C12 C14 118.8(7) . . no
C13 C12 C14 120.0(6) . . no
C11 C12 C13 121.1(7) . . no
O3 C13 C12 114.9(7) . . yes
O3 C13 O4A 117.1(12) . . yes
O3 C13 O4B 125.6(9) . . yes
O4B C13 C12 118.4(8) . . yes
O4A C13 C12 125.1(11) . . yes
C12 C14 C15 120.7(6) . . no
C16 C15 C17 120.5(6) . . no
C14 C15 C16 119.5(5) . . no
C14 C15 C17 120.0(6) . . no
O5 C16 O6A 119.3(10) . . yes
O5 C16 O6B 125.8(8) . . yes
O6B C16 C15 119.0(7) . . yes
O6A C16 C15 123.6(9) . . yes
O5 C16 C15 113.5(6) . . yes
C10 C17 C15 120.4(6) . . no
N1 C18 C19 114.8(4) . . yes
C18 C19 C26 120.9(5) . . no
C20 C19 C26 118.0(5) . . no
C18 C19 C20 120.9(5) . . no
C19 C20 C21 121.9(5) . . no
C20 C21 C22 121.2(5) . . no
C20 C21 C23 119.3(5) . . no
C22 C21 C23 119.5(5) . . no
O7 C22 O8 125.5(6) . . yes
O7 C22 C21 116.1(5) . . yes
O8 C22 C21 118.3(6) . . yes
C21 C23 C24 119.8(5) . . no
C23 C24 C26 120.1(5) . . no
C25 C24 C26 119.7(5) . . no
C23 C24 C25 120.1(5) . . no
O9 C25 O10 126.1(6) . . yes
O10 C25 C24 118.9(6) . . yes
O9 C25 C24 115.0(5) . . yes
C19 C26 C24 120.8(5) . . no
O1 C1 H1A 110.00 . . no
O1 C1 H1B 110.00 . . no
C2 C1 H1A 110.00 . . no
C2 C1 H1B 110.00 . . no
H1A C1 H1B 108.00 . . no
N1 C2 H2A 109.00 . . no
N1 C2 H2B 109.00 . . no
C1 C2 H2A 109.00 . . no
C1 C2 H2B 109.00 . . no
H2A C2 H2B 108.00 . . no
N1 C3 H3A 109.00 . . no
N1 C3 H3B 109.00 . . no
C4 C3 H3A 109.00 . . no
C4 C3 H3B 109.00 . . no
H3A C3 H3B 108.00 . . no
O2 C4 H4A 110.00 . . no
O2 C4 H4B 110.00 . . no
C3 C4 H4A 110.00 . . no
C3 C4 H4B 110.00 . . no
H4A C4 H4B 108.00 . . no
O2 C5A H5AA 111.00 . . no
O2 C5A H5AB 111.00 . . no
H5AA C5A H5AB 109.00 . . no
H5BA C5B H5BB 108.00 . . no
O2 C5B H5BA 110.00 . . no
O2 C5B H5BB 110.00 . . no
N2 C6A H6AA 111.00 . . no
N2 C6A H6AB 110.00 . . no
H6AA C6A H6AB 109.00 . . no
H6BA C6B H6BB 108.00 . . no
N2 C6B H6BA 109.00 . . no
N2 C6B H6BB 109.00 . . no
N2 C7A H7AA 111.00 . . no
C8A C7A H7AB 111.00 . . no
N2 C7A H7AB 111.00 . . no
C8A C7A H7AA 111.00 . . no
H7AA C7A H7AB 109.00 . . no
N2 C7B H7BA 109.00 . . no
C8B C7B H7BB 109.00 . . no
H7BA C7B H7BB 108.00 . . no
N2 C7B H7BB 109.00 . . no
C8B C7B H7BA 109.00 . . no
H8AA C8A H8AB 108.00 . . no
C7A C8A H8AA 109.00 . . no
C7A C8A H8AB 109.00 . . no
O1 C8A H8AA 109.00 . . no
O1 C8A H8AB 109.00 . . no
O1 C8B H8BA 111.00 . . no
O1 C8B H8BB 111.00 . . no
C7B C8B H8BA 111.00 . . no
C7B C8B H8BB 111.00 . . no
H8BA C8B H8BB 109.00 . . no
N2 C9 H9A 108.00 . . no
N2 C9 H9B 108.00 . . no
C10 C9 H9A 108.00 . . no
C10 C9 H9B 108.00 . . no
H9A C9 H9B 107.00 . . no
C10 C11 H11 119.00 . . no
C12 C11 H11 119.00 . . no
C15 C14 H14 115(4) . . no
C12 C14 H14 124(4) . . no
C15 C17 H17 120.00 . . no
C10 C17 H17 120.00 . . no
N1 C18 H18A 109.00 . . no
C19 C18 H18A 109.00 . . no
C19 C18 H18B 108.00 . . no
N1 C18 H18B 109.00 . . no
H18A C18 H18B 108.00 . . no
C21 C20 H20 124(5) . . no
C19 C20 H20 115(5) . . no
C21 C23 H23 120.00 . . no
C24 C23 H23 120.00 . . no
C19 C26 H26 120.00 . . no
C24 C26 H26 120.00 . . no

loop_
_geom_bond_atom_site_label_1
_geom_bond_atom_site_label_2
_geom_bond_distance
_geom_bond_site_symmetry_2
_geom_bond_publ_flag
Co1 O1 2.128(5) . yes
Co1 O1W 2.044(4) . yes
Co1 O2 2.092(6) . yes
Co1 O2W 2.007(4) . yes
Co1 N1 2.170(4) . yes
Co1 N2 2.195(5) . yes
Co2 O7 1.934(5) . yes
Co2 O5 1.941(6) 2_535 yes
Co2 O9 1.929(5) 3_556 yes
Co2 O3 1.967(6) 4_565 yes
O1 C1 1.424(10) . yes
O1 C8B 1.423(9) . yes
O1 C8A 1.424(19) . yes
O2 C4 1.411(9) . yes
O2 C5B 1.361(11) . yes
O2 C5A 1.41(2) . yes
O3 C13 1.265(10) . yes
O4A C13 1.228(16) . yes
O4B C13 1.240(12) . yes
O5 C16 1.270(9) . yes
O6A C16 1.222(15) . yes
O6B C16 1.234(12) . yes
O7 C22 1.259(9) . yes
O8 C22 1.212(8) . yes
O9 C25 1.260(9) . yes
O10 C25 1.207(9) . yes
O1W H1WB 0.98(3) . no
O1W H1WA 0.99(4) . no
O2W H2WA 0.98(4) . no
O2W H2WB 0.98(3) . no
N1 C2 1.501(10) . yes
N1 C18 1.494(7) . yes
N1 C3 1.486(9) . yes
N2 C6A 1.479(17) . yes
N2 C6B 1.473(13) . yes
N2 C9 1.493(8) . yes
N2 C7B 1.500(10) . yes
N2 C7A 1.49(3) . yes
C1 C2 1.407(11) . no
C3 C4 1.465(11) . no
C7A C8A 1.51(3) . no
C7B C8B 1.493(13) . no
C9 C10 1.518(8) . no
C10 C11 1.386(9) . no
C10 C17 1.389(8) . no
C11 C12 1.391(9) . no
C12 C14 1.390(10) . no
C12 C13 1.497(11) . no
C14 C15 1.375(10) . no
C15 C17 1.394(8) . no
C15 C16 1.512(10) . no
C18 C19 1.497(8) . no
C19 C20 1.388(8) . no
C19 C26 1.396(8) . no
C20 C21 1.383(8) . no
C21 C22 1.500(8) . no
C21 C23 1.394(8) . no
C23 C24 1.388(8) . no
C24 C25 1.508(9) . no
C24 C26 1.388(8) . no
C1 H1A 0.9700 . no
C1 H1B 0.9700 . no
C2 H2A 0.9700 . no
C2 H2B 0.9700 . no
C3 H3A 0.9700 . no
C3 H3B 0.9700 . no
C4 H4A 0.9700 . no
C4 H4B 0.9700 . no
C5A H5AA 0.9700 . no
C5A H5AB 0.9700 . no
C5B H5BA 0.9700 . no
C5B H5BB 0.9700 . no
C6A H6AA 0.9700 . no
C6A H6AB 0.9700 . no
C6B H6BA 0.9700 . no
C6B H6BB 0.9700 . no
C7A H7AA 0.9700 . no
C7A H7AB 0.9700 . no
C7B H7BA 0.9700 . no
C7B H7BB 0.9700 . no
C8A H8AA 0.9700 . no
C8A H8AB 0.9700 . no
C8B H8BA 0.9700 . no
C8B H8BB 0.9700 . no
C9 H9A 0.9700 . no
C9 H9B 0.9700 . no
C11 H11 0.9300 . no
C14 H14 1.00(8) . no
C17 H17 0.9300 . no
C18 H18A 0.9700 . no
C18 H18B 0.9700 . no
C20 H20 0.84(7) . no
C23 H23 0.9300 . no
C26 H26 0.9300 . no

loop_
_geom_hbond_atom_site_label_D
_geom_hbond_atom_site_label_H
_geom_hbond_atom_site_label_A
_geom_hbond_distance_DH
_geom_hbond_distance_HA
_geom_hbond_distance_DA
_geom_hbond_angle_DHA
_geom_hbond_site_symmetry_A
_geom_hbond_publ_flag
O1W H1WA O3 0.99(4) 2.16(4) 2.900(7) 131(5) 3_575 yes
O1W H1WB O8 0.98(3) 1.66(3) 2.591(6) 159(6) 2_555 yes
O2W H2WA O3 0.98(4) 2.60(7) 3.213(7) 121(4) 1_545 yes
O2W H2WA O5 0.98(4) 2.15(5) 2.901(8) 133(5) 3_575 yes
O2W H2WB O10 0.98(3) 1.60(4) 2.566(8) 166(6) 2_455 yes
C1 H1B O4B 0.9700 2.5100 3.304(15) 139.00 2_445 yes
C4 H4A O6B 0.9700 2.4500 3.384(15) 162.00 2_545 yes
C11 H11 O6WA 0.9300 2.5000 3.408(18) 165.00 . yes
C5B H5BA O8 0.9700 2.5400 3.266(13) 132.00 2_555 yes
C14 H14 O5 1.00(8) 2.29(7) 2.698(9) 103(5) . yes

loop_
_geom_torsion_atom_site_label_1
_geom_torsion_atom_site_label_2
_geom_torsion_atom_site_label_3
_geom_torsion_atom_site_label_4
_geom_torsion
_geom_torsion_site_symmetry_1
_geom_torsion_site_symmetry_3
_geom_torsion_site_symmetry_4
_geom_torsion_publ_flag
O2 Co1 O1 C1 -70.9(5) . . . no
O2 Co1 O1 C8B 67.0(5) . . . no
O2W Co1 O1 C1 107.7(5) . . . no
O2W Co1 O1 C8B -114.5(5) . . . no
N1 Co1 O1 C1 4.9(5) . . . no
N1 Co1 O1 C8B 142.7(6) . . . no
N2 Co1 O1 C1 -146.1(5) . . . no
N2 Co1 O1 C8B -8.3(5) . . . no
O1 Co1 O2 C4 100.0(5) . . . no
O1 Co1 O2 C5B -97.5(6) . . . no
O1W Co1 O2 C4 -78.7(5) . . . no
O1W Co1 O2 C5B 83.9(6) . . . no
N1 Co1 O2 C4 24.6(4) . . . no
N1 Co1 O2 C5B -172.9(7) . . . no
N2 Co1 O2 C4 175.4(5) . . . no
N2 Co1 O2 C5B -22.1(6) . . . no
O1 Co1 N1 C2 18.1(4) . . . no
O1 Co1 N1 C3 -100.7(4) . . . no
O1 Co1 N1 C18 136.2(4) . . . no
O1W Co1 N1 C2 -156.6(4) . . . no
O1W Co1 N1 C3 84.6(4) . . . no
O1W Co1 N1 C18 -38.5(4) . . . no
O2 Co1 N1 C2 120.1(4) . . . no
O2 Co1 N1 C3 1.3(4) . . . no
O2 Co1 N1 C18 -121.8(4) . . . no
O2W Co1 N1 C2 -64.6(4) . . . no
O2W Co1 N1 C3 176.6(4) . . . no
O2W Co1 N1 C18 53.5(4) . . . no
N2 Co1 N1 C2 68.9(5) . . . no
N2 Co1 N1 C3 -49.9(5) . . . no
N2 Co1 N1 C18 -173.0(4) . . . no
O1 Co1 N2 C6B 98.3(6) . . . no
O1 Co1 N2 C7B -19.8(4) . . . no
O1 Co1 N2 C9 -135.0(5) . . . no
O1W Co1 N2 C6B -86.3(6) . . . no
O1W Co1 N2 C7B 155.6(4) . . . no
O1W Co1 N2 C9 40.4(5) . . . no
O2 Co1 N2 C6B -3.8(6) . . . no
O2 Co1 N2 C7B -121.9(5) . . . no
O2 Co1 N2 C9 122.9(5) . . . no
O2W Co1 N2 C6B -179.8(6) . . . no
O2W Co1 N2 C7B 62.2(5) . . . no
O2W Co1 N2 C9 -53.1(5) . . . no
N1 Co1 N2 C6B 47.5(7) . . . no
N1 Co1 N2 C7B -70.6(5) . . . no
N1 Co1 N2 C9 174.2(4) . . . no
O5 Co2 O7 C22 -71.1(6) 2_535 . . no
O9 Co2 O7 C22 166.0(6) 3_556 . . no
O3 Co2 O7 C22 35.2(7) 4_565 . . no
O7 Co2 O5 C16 -62.8(8) . 2_535 2_535 no
O7 Co2 O9 C25 147.8(6) . 3_556 3_556 no
O7 Co2 O3 C13 46.1(6) . 4_565 4_565 no
Co1 O1 C1 C2 -28.5(8) . . . no
C8B O1 C1 C2 -168.1(7) . . . no
Co1 O1 C8B C7B 33.8(8) . . . no
C1 O1 C8B C7B 172.7(6) . . . no
Co1 O2 C4 C3 -45.1(7) . . . no
C5B O2 C4 C3 154.6(8) . . . no
Co2 O3 C13 O4B 5.2(13) 4_464 . . no
Co2 O3 C13 C12 172.7(4) 4_464 . . no
Co2 O5 C16 O6B -6.5(14) 2_565 . . no
Co2 O5 C16 C15 -171.3(5) 2_565 . . no
Co2 O7 C22 O8 8.4(11) . . . no
Co2 O7 C22 C21 -168.0(4) . . . no
Co2 O9 C25 O10 -23.9(12) 3_556 . . no
Co2 O9 C25 C24 155.2(4) 3_556 . . no
Co1 N1 C2 C1 -41.6(7) . . . no
C3 N1 C2 C1 76.6(7) . . . no
C18 N1 C2 C1 -159.3(6) . . . no
Co1 N1 C3 C4 -26.0(7) . . . no
C2 N1 C3 C4 -142.4(6) . . . no
C18 N1 C3 C4 95.1(6) . . . no
Co1 N1 C18 C19 -176.7(4) . . . no
C2 N1 C18 C19 -60.7(6) . . . no
C3 N1 C18 C19 62.2(6) . . . no
Co1 N2 C7B C8B 46.9(7) . . . no
C6B N2 C7B C8B -70.9(8) . . . no
C9 N2 C7B C8B 161.6(6) . . . no
Co1 N2 C9 C10 177.3(5) . . . no
C6B N2 C9 C10 -59.6(8) . . . no
C7B N2 C9 C10 64.7(7) . . . no
O1 C1 C2 N1 46.6(9) . . . no
N1 C3 C4 O2 46.3(8) . . . no
N2 C7B C8B O1 -53.5(9) . . . no
N2 C9 C10 C11 -85.6(7) . . . no
N2 C9 C10 C17 97.1(7) . . . no
C9 C10 C11 C12 -178.8(5) . . . no
C17 C10 C11 C12 -1.4(8) . . . no
C9 C10 C17 C15 177.9(5) . . . no
C11 C10 C17 C15 0.5(8) . . . no
C10 C11 C12 C13 178.1(5) . . . no
C10 C11 C12 C14 1.3(8) . . . no
C11 C12 C13 O3 -174.9(6) . . . no
C11 C12 C13 O4B -6.4(12) . . . no
C14 C12 C13 O3 1.9(9) . . . no
C14 C12 C13 O4B 170.3(10) . . . no
C11 C12 C14 C15 -0.2(8) . . . no
C13 C12 C14 C15 -177.0(5) . . . no
C12 C14 C15 C16 176.4(5) . . . no
C12 C14 C15 C17 -0.7(8) . . . no
C14 C15 C16 O5 -5.7(9) . . . no
C14 C15 C16 O6B -171.6(9) . . . no
C17 C15 C16 O5 171.5(6) . . . no
C17 C15 C16 O6B 5.5(12) . . . no
C14 C15 C17 C10 0.6(8) . . . no
C16 C15 C17 C10 -176.6(5) . . . no
N1 C18 C19 C20 -90.8(6) . . . no
N1 C18 C19 C26 84.0(7) . . . no
C18 C19 C20 C21 170.7(5) . . . no
C26 C19 C20 C21 -4.2(8) . . . no
C18 C19 C26 C24 -171.0(5) . . . no
C20 C19 C26 C24 3.9(8) . . . no
C19 C20 C21 C22 -175.9(5) . . . no
C19 C20 C21 C23 1.4(8) . . . no
C20 C21 C22 O7 166.8(6) . . . no
C20 C21 C22 O8 -9.9(9) . . . no
C23 C21 C22 O7 -10.5(8) . . . no
C23 C21 C22 O8 172.9(6) . . . no
C20 C21 C23 C24 1.9(8) . . . no
C22 C21 C23 C24 179.2(5) . . . no
C21 C23 C24 C25 -177.9(5) . . . no
C21 C23 C24 C26 -2.1(8) . . . no
C23 C24 C25 O9 -3.7(9) . . . no
C23 C24 C25 O10 175.5(7) . . . no
C26 C24 C25 O9 -179.5(6) . . . no
C26 C24 C25 O10 -0.3(10) . . . no
C23 C24 C26 C19 -0.8(8) . . . no
C25 C24 C26 C19 175.0(5) . . . no
